data_4069053
loop_
_publ_author_name
'Kameo, Hajime'
'Shima, Takanori'
'Nakajima, Yumiko'
'Suzuki, Hiroharu'

_publ_section_title
;
 Synthesis of Heterometallic Trinuclear Polyhydrido Clusters Containing
 Ruthenium and Osmium and Their Electronic and Structural Deviation from
 Homometallic Systems
;
_journal_issue 8
_journal_name_full Organometallics
_journal_page_first 2535
_journal_paper_doi 10.1021/om801222h
_journal_volume 28
_journal_year 2009
_chemical_formula_sum 'C59 H81 B O Os2 Ru'
_chemical_formula_weight 1298.52
_chemical_name_systematic
; 
 ? 
;
_space_group_IT_number 2
_symmetry_cell_setting triclinic
_symmetry_space_group_name_Hall '-P 1'
_symmetry_space_group_name_H-M 'P -1'
_atom_sites_solution_hydrogens geom
_atom_sites_solution_primary direct
_atom_sites_solution_secondary difmap
_audit_creation_method SHELXL-97
_cell_angle_alpha 85.3210(12)
_cell_angle_beta 87.9890(10)
_cell_angle_gamma 88.8380(9)
_cell_formula_units_Z 2
_cell_length_a 10.5705(3)
_cell_length_b 14.6098(5)
_cell_length_c 17.4238(7)
_cell_measurement_reflns_used 22015
_cell_measurement_temperature 163(2)
_cell_measurement_theta_max 25.33
_cell_measurement_theta_min 3.09
_cell_volume 2679.78(16)
_computing_cell_refinement 'PROCESS-AUTO (T.Higashi, 1998)'
_computing_data_collection 'PROCESS-AUTO (T.Higashi, 1998)'
_computing_data_reduction 'PROCESS-AUTO (T.Higashi, 1998)'
_computing_molecular_graphics 'ORTEX (P.McArdle, 1995)'
_computing_publication_material SHELXL-97
_computing_structure_refinement 'SHELXL-97 (Sheldrick, 1997)'
_computing_structure_solution 'SHELXS-97 (Sheldrick, 1990)'
_diffrn_ambient_temperature 163(2)
_diffrn_detector_area_resol_mean 100
_diffrn_measured_fraction_theta_full 0.995
_diffrn_measured_fraction_theta_max 0.995
_diffrn_measurement_device_type 'Rigaku R-AXIS RAPID Imaging Plate'
_diffrn_measurement_method 'oscillation photograph'
_diffrn_radiation_monochromator graphite
_diffrn_radiation_source 'Rigaku Rotating Anode ultraX18'
_diffrn_radiation_type MoK\a
_diffrn_radiation_wavelength 0.71069
_diffrn_reflns_av_R_equivalents 0.0380
_diffrn_reflns_av_sigmaI/netI 0.0463
_diffrn_reflns_limit_h_max 12
_diffrn_reflns_limit_h_min -12
_diffrn_reflns_limit_k_max 16
_diffrn_reflns_limit_k_min -17
_diffrn_reflns_limit_l_max 20
_diffrn_reflns_limit_l_min -20
_diffrn_reflns_number 22015
_diffrn_reflns_theta_full 25.33
_diffrn_reflns_theta_max 25.33
_diffrn_reflns_theta_min 3.09
_exptl_absorpt_coefficient_mu 5.046
_exptl_absorpt_correction_T_max 1.0000
_exptl_absorpt_correction_T_min 0.6479
_exptl_absorpt_correction_type empirical
_exptl_absorpt_process_details 'ABSCOR (T.Higashi, 2001)'
_exptl_crystal_colour brown
_exptl_crystal_density_diffrn 1.609
_exptl_crystal_density_meas ?
_exptl_crystal_density_method 'not measured'
_exptl_crystal_description platelet
_exptl_crystal_F_000 1288
_exptl_crystal_size_max 0.140
_exptl_crystal_size_mid 0.100
_exptl_crystal_size_min 0.020
_refine_diff_density_max 1.691
_refine_diff_density_min -0.998
_refine_diff_density_rms 0.123
_refine_ls_extinction_method none
_refine_ls_goodness_of_fit_ref 1.033
_refine_ls_hydrogen_treatment ref
_refine_ls_matrix_type full
_refine_ls_number_parameters 562
_refine_ls_number_reflns 9752
_refine_ls_number_restraints 0
_refine_ls_restrained_S_all 1.033
_refine_ls_R_factor_all 0.0394
_refine_ls_R_factor_gt 0.0336
_refine_ls_shift/su_max 0.045
_refine_ls_shift/su_mean 0.001
_refine_ls_structure_factor_coef Fsqd
_refine_ls_weighting_details 'calc w=1/[\s^2^(Fo^2^)+(0.0487P)^2^+2.3471P] where P=(Fo^2^+2Fc^2^)/3'
_refine_ls_weighting_scheme calc
_refine_ls_wR_factor_gt 0.0860
_refine_ls_wR_factor_ref 0.0895
_reflns_number_gt 8576
_reflns_number_total 9757
_reflns_threshold_expression >2sigma(I)
_cod_data_source_file om801222h_si_002.cif
_cod_data_source_block 8'-BPh4
_cod_depositor_comments
;
The following automatic conversions were performed:

'_symmetry_cell_setting' value 'Triclinic' changed to 'triclinic'
according to /home/saulius/struct/CIF-dictionaries/cif_core.dic
dictionary named 'cif_core.dic' version 2.4.2 from 2011-04-26.

Automatic conversion script
Id: cif_fix_values 1715 2011-07-08 13:25:40Z adriana 

The following automatic conversions were performed:

'_exptl_crystal_density_meas' value 'not measured' was changed to '?'
- the value is perceived as not measured.

Automatic conversion script
Id: cif_fix_values 3008 2015-01-20 13:52:24Z robertas 
;
_cod_original_sg_symbol_H-M P-1
_cod_database_code 4069053

loop_
_symmetry_equiv_pos_as_xyz
'x, y, z'
'-x, -y, -z'

loop_
_atom_site_label
_atom_site_type_symbol
_atom_site_fract_x
_atom_site_fract_y
_atom_site_fract_z
_atom_site_U_iso_or_equiv
_atom_site_adp_type
_atom_site_occupancy
_atom_site_symmetry_multiplicity
_atom_site_calc_flag
_atom_site_refinement_flags
_atom_site_disorder_assembly
_atom_site_disorder_group
Os1 Os 0.474508(18) 0.774459(14) 0.327801(11) 0.03266(7) Uani 0.47 1 d P A 1
Ru1 Ru 0.33844(2) 0.816487(16) 0.199551(13) 0.02788(7) Uani 0.47 1 d P A 1
Os2 Os 0.50752(2) 0.673912(15) 0.203519(13) 0.03078(7) Uani 0.47 1 d P A 1
Os2A Os 0.474508(18) 0.774459(14) 0.327801(11) 0.03266(7) Uani 0.36 1 d P A 2
Os1A Os 0.33844(2) 0.816487(16) 0.199551(13) 0.02788(7) Uani 0.36 1 d P A 2
Ru1A Ru 0.50752(2) 0.673912(15) 0.203519(13) 0.03078(7) Uani 0.36 1 d P A 2
Ru1B Ru 0.474508(18) 0.774459(14) 0.327801(11) 0.03266(7) Uani 0.17 1 d P A 3
Os2B Os 0.33844(2) 0.816487(16) 0.199551(13) 0.02788(7) Uani 0.17 1 d P A 3
Os1B Os 0.50752(2) 0.673912(15) 0.203519(13) 0.03078(7) Uani 0.17 1 d P A 3
B1 B 0.2090(5) 0.8040(4) -0.2366(3) 0.0382(12) Uani 1 1 d . . .
C1 C 0.2192(4) 0.9407(3) 0.1984(3) 0.0338(10) Uani 1 1 d . . .
C2 C 0.3004(4) 0.9431(3) 0.1309(3) 0.0327(10) Uani 1 1 d . A .
C3 C 0.2663(4) 0.8696(3) 0.0857(3) 0.0332(10) Uani 1 1 d . . .
C4 C 0.1684(4) 0.8197(3) 0.1267(3) 0.0368(11) Uani 1 1 d . A .
C5 C 0.1389(4) 0.8630(4) 0.1978(3) 0.0388(11) Uani 1 1 d . A .
C6 C 0.2104(5) 1.0119(4) 0.2558(3) 0.0490(13) Uani 1 1 d . A .
H6A H 0.1853 0.9828 0.3066 0.073 Uiso 1 1 calc R . .
H6B H 0.1473 1.0589 0.2397 0.073 Uiso 1 1 calc R . .
H6C H 0.2930 1.0404 0.2587 0.073 Uiso 1 1 calc R . .
C7 C 0.3938(5) 1.0174(4) 0.1062(3) 0.0458(13) Uani 1 1 d . . .
H7A H 0.4343 1.0377 0.1521 0.055 Uiso 1 1 calc R A .
H7B H 0.4609 0.9924 0.0723 0.055 Uiso 1 1 calc R . .
C8 C 0.3205(5) 0.8545(4) 0.0071(3) 0.0446(12) Uani 1 1 d . A .
H8A H 0.4118 0.8655 0.0054 0.067 Uiso 1 1 calc R . .
H8B H 0.2796 0.8971 -0.0313 0.067 Uiso 1 1 calc R . .
H8C H 0.3056 0.7912 -0.0045 0.067 Uiso 1 1 calc R . .
C9 C 0.1020(5) 0.7387(4) 0.1009(4) 0.0553(15) Uani 1 1 d . . .
H9A H 0.0719 0.6998 0.1460 0.083 Uiso 1 1 calc R A .
H9B H 0.1609 0.7033 0.0697 0.083 Uiso 1 1 calc R . .
H9C H 0.0298 0.7600 0.0700 0.083 Uiso 1 1 calc R . .
C10 C 0.0355(5) 0.8354(5) 0.2554(3) 0.0539(15) Uani 1 1 d . . .
H10A H 0.0580 0.8524 0.3063 0.081 Uiso 1 1 calc R A .
H10B H 0.0245 0.7688 0.2572 0.081 Uiso 1 1 calc R . .
H10C H -0.0437 0.8668 0.2403 0.081 Uiso 1 1 calc R . .
C11 C 0.4081(5) 0.8327(3) 0.4375(3) 0.0392(11) Uani 1 1 d . . .
C12 C 0.4461(6) 0.7361(4) 0.4504(3) 0.0464(13) Uani 1 1 d . A .
C13 C 0.5794(6) 0.7296(5) 0.4304(3) 0.0600(18) Uani 1 1 d . . .
C14 C 0.6203(6) 0.8183(6) 0.4032(3) 0.069(2) Uani 1 1 d . A .
C15 C 0.5155(6) 0.8816(4) 0.4086(3) 0.0545(15) Uani 1 1 d . A .
C16 C 0.2837(6) 0.8728(5) 0.4570(4) 0.0662(18) Uani 1 1 d . A .
H16A H 0.2170 0.8312 0.4448 0.099 Uiso 1 1 calc R . .
H16B H 0.2727 0.9321 0.4270 0.099 Uiso 1 1 calc R . .
H16C H 0.2783 0.8821 0.5121 0.099 Uiso 1 1 calc R . .
C17 C 0.3633(8) 0.6612(4) 0.4869(4) 0.074(2) Uani 1 1 d . . .
H17A H 0.2742 0.6787 0.4799 0.111 Uiso 1 1 calc R A .
H17B H 0.3794 0.6520 0.5421 0.111 Uiso 1 1 calc R . .
H17C H 0.3821 0.6041 0.4626 0.111 Uiso 1 1 calc R . .
C18 C 0.6598(9) 0.6422(7) 0.4458(4) 0.110(4) Uani 1 1 d . A .
H18A H 0.7276 0.6402 0.4062 0.165 Uiso 1 1 calc R . .
H18B H 0.6063 0.5883 0.4446 0.165 Uiso 1 1 calc R . .
H18C H 0.6969 0.6421 0.4966 0.165 Uiso 1 1 calc R . .
C19 C 0.7541(7) 0.8435(10) 0.3761(5) 0.140(5) Uani 1 1 d . . .
H19A H 0.7855 0.8903 0.4075 0.211 Uiso 1 1 calc R A .
H19B H 0.7539 0.8677 0.3219 0.211 Uiso 1 1 calc R . .
H19C H 0.8092 0.7887 0.3812 0.211 Uiso 1 1 calc R . .
C20 C 0.5196(10) 0.9848(5) 0.3901(4) 0.104(3) Uani 1 1 d . . .
H20A H 0.5855 0.9994 0.3503 0.156 Uiso 1 1 calc R A .
H20B H 0.5386 1.0145 0.4367 0.156 Uiso 1 1 calc R . .
H20C H 0.4373 1.0073 0.3714 0.156 Uiso 1 1 calc R . .
C21 C 0.6845(5) 0.5895(4) 0.1903(4) 0.0556(16) Uani 1 1 d . . .
C22 C 0.5849(6) 0.5307(4) 0.2157(3) 0.0485(13) Uani 1 1 d . A .
C23 C 0.4888(5) 0.5385(3) 0.1602(3) 0.0427(12) Uani 1 1 d . . .
C24 C 0.5302(5) 0.6022(3) 0.0985(3) 0.0407(12) Uani 1 1 d . A .
C25 C 0.6493(6) 0.6352(4) 0.1190(4) 0.0550(15) Uani 1 1 d . A .
C26 C 0.8060(7) 0.5993(8) 0.2293(6) 0.117(4) Uani 1 1 d . A .
H26A H 0.8316 0.6637 0.2230 0.175 Uiso 1 1 calc R . .
H26B H 0.8716 0.5608 0.2062 0.175 Uiso 1 1 calc R . .
H26C H 0.7948 0.5800 0.2842 0.175 Uiso 1 1 calc R . .
C27 C 0.5817(9) 0.4640(5) 0.2869(4) 0.090(3) Uani 1 1 d . . .
H27A H 0.4984 0.4674 0.3132 0.136 Uiso 1 1 calc R A .
H27B H 0.6472 0.4798 0.3218 0.136 Uiso 1 1 calc R . .
H27C H 0.5974 0.4014 0.2720 0.136 Uiso 1 1 calc R . .
C28 C 0.3696(6) 0.4830(5) 0.1626(5) 0.075(2) Uani 1 1 d . A .
H28A H 0.3338 0.4770 0.2154 0.112 Uiso 1 1 calc R . .
H28B H 0.3898 0.4218 0.1458 0.112 Uiso 1 1 calc R . .
H28C H 0.3080 0.5140 0.1282 0.112 Uiso 1 1 calc R . .
C29 C 0.4672(8) 0.6240(5) 0.0226(4) 0.074(2) Uani 1 1 d . . .
H29A H 0.4897 0.6860 0.0016 0.111 Uiso 1 1 calc R A .
H29B H 0.3752 0.6205 0.0305 0.111 Uiso 1 1 calc R . .
H29C H 0.4960 0.5795 -0.0137 0.111 Uiso 1 1 calc R . .
C30 C 0.7332(8) 0.7019(6) 0.0694(5) 0.098(3) Uani 1 1 d . . .
H30A H 0.6810 0.7526 0.0467 0.147 Uiso 1 1 calc R A .
H30B H 0.7757 0.6697 0.0283 0.147 Uiso 1 1 calc R . .
H30C H 0.7968 0.7264 0.1015 0.147 Uiso 1 1 calc R . .
C31 C 0.1879(4) 0.8934(4) -0.1852(3) 0.0364(11) Uani 1 1 d . . .
C32 C 0.0797(5) 0.9052(4) -0.1377(3) 0.0441(13) Uani 1 1 d . . .
H32 H 0.0192 0.8577 -0.1324 0.053 Uiso 1 1 calc R . .
C33 C -0.0567(5) 1.0171(4) 0.0981(3) 0.0489(13) Uani 1 1 d . . .
H33 H 0.0195 1.0116 0.0681 0.059 Uiso 1 1 calc R . .
C34 C -0.1445(5) 0.9477(4) 0.1022(3) 0.0500(14) Uani 1 1 d . . .
H34 H -0.1308 0.8955 0.0737 0.060 Uiso 1 1 calc R . .
C35 C 0.2519(5) 1.0444(4) -0.1481(3) 0.0460(13) Uani 1 1 d . . .
H35 H 0.3123 1.0920 -0.1522 0.055 Uiso 1 1 calc R . .
C36 C 0.2726(5) 0.9669(3) -0.1885(3) 0.0368(11) Uani 1 1 d . . .
H36 H 0.3476 0.9634 -0.2199 0.044 Uiso 1 1 calc R . .
C37 C 0.3618(5) 0.7892(3) -0.2573(3) 0.0368(11) Uani 1 1 d . . .
C38 C 0.5468(5) 1.2162(4) 0.2007(3) 0.0450(12) Uani 1 1 d . . .
H38 H 0.5741 1.2103 0.1488 0.054 Uiso 1 1 calc R . .
C39 C 0.4186(5) 1.2296(4) 0.2165(4) 0.0518(14) Uani 1 1 d . . .
H39 H 0.3612 1.2347 0.1756 0.062 Uiso 1 1 calc R . .
C40 C 0.3734(6) 1.2356(4) 0.2919(4) 0.0571(16) Uani 1 1 d . . .
H40 H 0.2856 1.2445 0.3032 0.069 Uiso 1 1 calc R . .
C41 C 0.4597(6) 1.2281(4) 0.3498(4) 0.0529(14) Uani 1 1 d . . .
H41 H 0.4313 1.2310 0.4019 0.063 Uiso 1 1 calc R . .
C42 C 0.5886(5) 1.2164(4) 0.3323(3) 0.0445(12) Uani 1 1 d . . .
H42 H 0.6456 1.2119 0.3735 0.053 Uiso 1 1 calc R . .
C43 C 0.1475(5) 0.7134(4) -0.1867(3) 0.0475(13) Uani 1 1 d . . .
C44 C -0.0174(6) 1.3043(5) 0.1885(4) 0.0696(19) Uani 1 1 d . . .
H44 H 0.0338 1.2655 0.2216 0.084 Uiso 1 1 calc R . .
C45 C 0.0385(8) 1.3755(6) 0.1442(5) 0.091(3) Uani 1 1 d . . .
H45 H 0.1273 1.3833 0.1463 0.110 Uiso 1 1 calc R . .
C46 C 0.0307(8) 0.5645(5) -0.0973(4) 0.082(2) Uani 1 1 d . . .
H46 H -0.0086 0.5148 -0.0676 0.098 Uiso 1 1 calc R . .
C47 C 0.1576(8) 0.5781(4) -0.0942(4) 0.0678(18) Uani 1 1 d . . .
H47 H 0.2074 0.5374 -0.0618 0.081 Uiso 1 1 calc R . .
C48 C 0.2156(6) 0.6511(4) -0.1382(3) 0.0483(13) Uani 1 1 d . . .
H48 H 0.3043 0.6585 -0.1349 0.058 Uiso 1 1 calc R . .
C49 C -0.1302(5) 1.1761(4) 0.3168(3) 0.0486(14) Uani 1 1 d . . .
C50 C -0.0860(5) 1.0898(5) 0.3428(3) 0.0616(18) Uani 1 1 d . . .
H50 H -0.1058 1.0387 0.3153 0.074 Uiso 1 1 calc R . .
C51 C -0.0132(7) 1.0753(7) 0.4083(4) 0.090(3) Uani 1 1 d . . .
H51 H 0.0155 1.0151 0.4248 0.107 Uiso 1 1 calc R . .
C52 C 0.0172(8) 1.1491(11) 0.4493(5) 0.119(4) Uani 1 1 d . . .
H52 H 0.0690 1.1400 0.4929 0.142 Uiso 1 1 calc R . .
C53 C -0.0278(9) 1.2343(9) 0.4267(4) 0.107(4) Uani 1 1 d . . .
H53 H -0.0088 1.2846 0.4553 0.129 Uiso 1 1 calc R . .
C54 C -0.1023(7) 1.2492(6) 0.3613(4) 0.078(2) Uani 1 1 d . . .
H54 H -0.1343 1.3091 0.3470 0.094 Uiso 1 1 calc R . .
C55 C 0.3304(10) 1.0967(8) 0.0646(7) 0.043(2) Uiso 0.47 1 d P A .
H55A H 0.3868 1.1494 0.0606 0.064 Uiso 0.47 1 calc PR . .
H55B H 0.2522 1.1123 0.0928 0.064 Uiso 0.47 1 calc PR . .
H55C H 0.3103 1.0810 0.0129 0.064 Uiso 0.47 1 calc PR . .
C59 C 0.1482(17) 0.5753(14) 0.3255(11) 0.190(6) Uiso 1 1 d . . .
C56 C 1.0296(18) 0.6010(14) 0.3750(12) 0.194(7) Uiso 1 1 d . . .
C57 C 0.038(4) 1.518(3) 0.443(2) 0.39(2) Uiso 1 1 d . . .
C58 C -0.020(3) 0.492(3) 0.379(2) 0.349(17) Uiso 1 1 d . . .
O1 O 0.147(2) 0.4699(16) 0.3523(13) 0.355(10) Uiso 1 1 d . . .

loop_
_atom_site_aniso_label
_atom_site_aniso_U_11
_atom_site_aniso_U_22
_atom_site_aniso_U_33
_atom_site_aniso_U_23
_atom_site_aniso_U_13
_atom_site_aniso_U_12
Os1 0.03713(12) 0.03766(13) 0.02292(11) -0.00155(8) -0.00171(8) 0.00346(9)
Ru1 0.02877(12) 0.02933(14) 0.02546(13) -0.00228(9) -0.00121(9) 0.00238(9)
Os2 0.03360(13) 0.02620(13) 0.03240(13) -0.00286(9) -0.00007(9) 0.00324(9)
Os2A 0.03713(12) 0.03766(13) 0.02292(11) -0.00155(8) -0.00171(8) 0.00346(9)
Os1A 0.02877(12) 0.02933(14) 0.02546(13) -0.00228(9) -0.00121(9) 0.00238(9)
Ru1A 0.03360(13) 0.02620(13) 0.03240(13) -0.00286(9) -0.00007(9) 0.00324(9)
Ru1B 0.03713(12) 0.03766(13) 0.02292(11) -0.00155(8) -0.00171(8) 0.00346(9)
Os2B 0.02877(12) 0.02933(14) 0.02546(13) -0.00228(9) -0.00121(9) 0.00238(9)
Os1B 0.03360(13) 0.02620(13) 0.03240(13) -0.00286(9) -0.00007(9) 0.00324(9)
B1 0.042(3) 0.045(3) 0.028(3) 0.000(2) -0.004(2) -0.010(2)
C1 0.034(2) 0.032(3) 0.035(3) -0.005(2) -0.0038(19) 0.0090(19)
C2 0.035(2) 0.028(2) 0.035(3) 0.0029(19) -0.0060(19) 0.0058(19)
C3 0.034(2) 0.035(3) 0.031(2) -0.001(2) -0.0093(19) 0.0059(19)
C4 0.027(2) 0.041(3) 0.043(3) -0.006(2) -0.007(2) 0.0034(19)
C5 0.029(2) 0.048(3) 0.038(3) 0.001(2) -0.001(2) 0.004(2)
C6 0.053(3) 0.047(3) 0.048(3) -0.015(3) -0.004(3) 0.018(3)
C7 0.044(3) 0.035(3) 0.057(3) 0.004(2) -0.001(2) -0.004(2)
C8 0.056(3) 0.049(3) 0.028(3) -0.002(2) -0.004(2) 0.008(2)
C9 0.041(3) 0.052(3) 0.076(4) -0.015(3) -0.016(3) -0.007(2)
C10 0.036(3) 0.078(4) 0.047(3) 0.001(3) 0.007(2) -0.001(3)
C11 0.056(3) 0.038(3) 0.023(2) -0.003(2) -0.003(2) 0.007(2)
C12 0.071(4) 0.048(3) 0.019(2) 0.004(2) 0.002(2) 0.005(3)
C13 0.067(4) 0.087(5) 0.025(3) -0.003(3) -0.015(3) 0.031(3)
C14 0.055(4) 0.123(7) 0.030(3) -0.009(4) -0.015(3) -0.024(4)
C15 0.084(4) 0.059(4) 0.022(3) -0.006(2) -0.004(3) -0.019(3)
C16 0.084(4) 0.074(5) 0.039(3) -0.010(3) 0.004(3) 0.031(4)
C17 0.132(6) 0.043(4) 0.045(4) 0.000(3) 0.012(4) -0.018(4)
C18 0.132(7) 0.145(8) 0.051(4) -0.006(5) -0.023(4) 0.096(7)
C19 0.058(5) 0.313(17) 0.054(5) -0.021(7) -0.007(4) -0.066(7)
C20 0.211(10) 0.066(5) 0.037(4) -0.004(3) -0.012(5) -0.071(6)
C21 0.046(3) 0.050(4) 0.074(4) -0.029(3) -0.006(3) 0.017(3)
C22 0.065(3) 0.032(3) 0.048(3) -0.007(2) 0.000(3) 0.019(2)
C23 0.042(3) 0.031(3) 0.056(3) -0.012(2) 0.000(2) 0.006(2)
C24 0.056(3) 0.028(3) 0.038(3) -0.008(2) 0.001(2) 0.011(2)
C25 0.056(3) 0.042(3) 0.068(4) -0.021(3) 0.025(3) 0.000(3)
C26 0.054(4) 0.172(10) 0.140(8) -0.107(8) -0.031(5) 0.040(5)
C27 0.160(8) 0.049(4) 0.059(4) 0.002(3) -0.007(5) 0.045(5)
C28 0.067(4) 0.054(4) 0.107(6) -0.029(4) 0.018(4) -0.021(3)
C29 0.120(6) 0.061(4) 0.043(4) -0.024(3) -0.019(4) 0.033(4)
C30 0.106(6) 0.082(6) 0.106(7) -0.029(5) 0.064(5) -0.032(5)
C31 0.039(2) 0.047(3) 0.023(2) 0.004(2) -0.0091(19) 0.003(2)
C32 0.037(3) 0.058(3) 0.036(3) 0.008(2) -0.006(2) -0.001(2)
C33 0.039(3) 0.064(4) 0.043(3) -0.002(3) -0.003(2) 0.010(3)
C34 0.049(3) 0.048(3) 0.053(3) -0.011(3) -0.006(3) 0.021(3)
C35 0.051(3) 0.038(3) 0.048(3) 0.002(2) -0.006(2) 0.004(2)
C36 0.043(3) 0.038(3) 0.029(2) 0.000(2) -0.003(2) 0.002(2)
C37 0.051(3) 0.023(2) 0.037(3) -0.003(2) -0.005(2) -0.003(2)
C38 0.055(3) 0.038(3) 0.044(3) -0.010(2) -0.011(2) -0.003(2)
C39 0.051(3) 0.043(3) 0.063(4) -0.012(3) -0.015(3) 0.004(2)
C40 0.054(3) 0.036(3) 0.083(5) -0.020(3) 0.003(3) 0.001(2)
C41 0.064(4) 0.043(3) 0.052(4) -0.011(3) 0.011(3) -0.001(3)
C42 0.060(3) 0.036(3) 0.038(3) -0.002(2) 0.000(2) -0.006(2)
C43 0.061(3) 0.049(3) 0.033(3) -0.006(2) -0.001(2) -0.019(3)
C44 0.067(4) 0.078(5) 0.063(4) 0.011(4) -0.009(3) -0.037(4)
C45 0.087(5) 0.111(7) 0.076(5) 0.007(5) -0.004(4) -0.059(5)
C46 0.113(6) 0.072(5) 0.058(4) 0.008(4) 0.008(4) -0.050(5)
C47 0.114(6) 0.043(4) 0.046(4) -0.002(3) 0.007(4) -0.013(4)
C48 0.072(4) 0.038(3) 0.036(3) -0.007(2) 0.000(3) -0.009(3)
C49 0.043(3) 0.076(4) 0.028(3) -0.004(3) -0.003(2) -0.013(3)
C50 0.042(3) 0.112(6) 0.029(3) -0.002(3) -0.001(2) 0.026(3)
C51 0.068(4) 0.165(9) 0.032(3) 0.001(4) -0.004(3) 0.049(5)
C52 0.059(5) 0.249(15) 0.048(5) -0.008(7) -0.025(4) 0.011(7)
C53 0.096(6) 0.187(11) 0.045(4) -0.026(6) -0.015(4) -0.058(7)
C54 0.085(5) 0.107(6) 0.048(4) -0.015(4) -0.015(3) -0.036(4)

loop_
_atom_type_symbol
_atom_type_description
_atom_type_scat_dispersion_real
_atom_type_scat_dispersion_imag
_atom_type_scat_source
C C 0.0033 0.0016 'International Tables Vol C Tables 4.2.6.8 and 6.1.1.4'
H H 0.0000 0.0000 'International Tables Vol C Tables 4.2.6.8 and 6.1.1.4'
B B 0.0013 0.0007 'International Tables Vol C Tables 4.2.6.8 and 6.1.1.4'
Os Os -1.2165 7.6030 'International Tables Vol C Tables 4.2.6.8 and 6.1.1.4'
Ru Ru -1.2594 0.8363 'International Tables Vol C Tables 4.2.6.8 and 6.1.1.4'
O O 0.0106 0.0060 'International Tables Vol C Tables 4.2.6.8 and 6.1.1.4'

loop_
_geom_angle_atom_site_label_1
_geom_angle_atom_site_label_2
_geom_angle_atom_site_label_3
_geom_angle
_geom_angle_site_symmetry_1
_geom_angle_site_symmetry_3
C12 Os1 C13 38.6(2) . .
C12 Os1 C14 63.7(2) . .
C13 Os1 C14 37.6(3) . .
C12 Os1 C11 38.63(19) . .
C13 Os1 C11 63.8(2) . .
C14 Os1 C11 62.7(2) . .
C12 Os1 C15 63.1(2) . .
C13 Os1 C15 62.9(2) . .
C14 Os1 C15 37.6(3) . .
C11 Os1 C15 36.6(2) . .
C12 Os1 Ru1 140.20(15) . .
C13 Os1 Ru1 175.5(2) . .
C14 Os1 Ru1 146.7(2) . .
C11 Os1 Ru1 118.13(12) . .
C15 Os1 Ru1 121.19(16) . .
C12 Os1 Os2 132.59(15) . .
C13 Os1 Os2 117.21(17) . .
C14 Os1 Os2 127.7(2) . .
C11 Os1 Os2 165.68(14) . .
C15 Os1 Os2 157.66(16) . .
Ru1 Os1 Os2 59.833(8) . .
C2 Ru1 C1 38.42(18) . .
C2 Ru1 C5 64.10(18) . .
C1 Ru1 C5 38.06(19) . .
C2 Ru1 C3 38.36(18) . .
C1 Ru1 C3 63.76(17) . .
C5 Ru1 C3 63.49(18) . .
C2 Ru1 C4 63.41(18) . .
C1 Ru1 C4 63.53(18) . .
C5 Ru1 C4 38.33(18) . .
C3 Ru1 C4 37.06(18) . .
C2 Ru1 Os2 139.16(12) . .
C1 Ru1 Os2 173.88(13) . .
C5 Ru1 Os2 147.98(14) . .
C3 Ru1 Os2 118.03(12) . .
C4 Ru1 Os2 121.72(13) . .
C2 Ru1 Os1 133.25(13) . .
C1 Ru1 Os1 116.65(13) . .
C5 Ru1 Os1 125.89(13) . .
C3 Ru1 Os1 166.75(12) . .
C4 Ru1 Os1 156.12(13) . .
Os2 Ru1 Os1 60.113(8) . .
C25 Os2 C24 38.2(2) . .
C25 Os2 C23 63.4(2) . .
C24 Os2 C23 38.1(2) . .
C25 Os2 C22 62.4(2) . .
C24 Os2 C22 62.94(19) . .
C23 Os2 C22 37.6(2) . .
C25 Os2 C21 37.6(2) . .
C24 Os2 C21 63.3(2) . .
C23 Os2 C21 62.8(2) . .
C22 Os2 C21 36.8(2) . .
C25 Os2 Ru1 130.68(18) . .
C24 Os2 Ru1 116.26(13) . .
C23 Os2 Ru1 128.76(13) . .
C22 Os2 Ru1 160.23(16) . .
C21 Os2 Ru1 162.71(18) . .
C25 Os2 Os1 141.95(17) . .
C24 Os2 Os1 175.81(13) . .
C23 Os2 Os1 145.44(15) . .
C22 Os2 Os1 121.23(15) . .
C21 Os2 Os1 119.52(16) . .
Ru1 Os2 Os1 60.054(8) . .
C31 B1 C49 108.2(4) . 2_575
C31 B1 C43 108.1(4) . .
C49 B1 C43 108.4(4) 2_575 .
C31 B1 C37 109.7(4) . .
C49 B1 C37 110.1(4) 2_575 .
C43 B1 C37 112.3(4) . .
C2 C1 C5 108.0(4) . .
C2 C1 C6 126.1(5) . .
C5 C1 C6 125.6(5) . .
C2 C1 Ru1 69.7(2) . .
C5 C1 Ru1 71.6(3) . .
C6 C1 Ru1 128.8(3) . .
C1 C2 C3 108.5(4) . .
C1 C2 C7 125.5(5) . .
C3 C2 C7 125.6(4) . .
C1 C2 Ru1 71.9(3) . .
C3 C2 Ru1 73.3(2) . .
C7 C2 Ru1 126.7(3) . .
C4 C3 C2 107.8(4) . .
C4 C3 C8 127.3(5) . .
C2 C3 C8 124.9(5) . .
C4 C3 Ru1 71.8(3) . .
C2 C3 Ru1 68.3(2) . .
C8 C3 Ru1 128.4(3) . .
C3 C4 C5 108.3(4) . .
C3 C4 C9 126.4(5) . .
C5 C4 C9 125.2(5) . .
C3 C4 Ru1 71.1(3) . .
C5 C4 Ru1 69.7(3) . .
C9 C4 Ru1 126.7(4) . .
C1 C5 C4 107.4(4) . .
C1 C5 C10 126.9(5) . .
C4 C5 C10 125.6(5) . .
C1 C5 Ru1 70.4(2) . .
C4 C5 Ru1 72.0(2) . .
C10 C5 Ru1 127.0(4) . .
C55 C7 C2 110.9(6) . .
C15 C11 C12 107.5(5) . .
C15 C11 C16 126.0(5) . .
C12 C11 C16 126.3(5) . .
C15 C11 Os1 72.0(3) . .
C12 C11 Os1 68.3(3) . .
C16 C11 Os1 128.7(4) . .
C13 C12 C11 107.3(5) . .
C13 C12 C17 127.3(6) . .
C11 C12 C17 125.0(5) . .
C13 C12 Os1 71.1(3) . .
C11 C12 Os1 73.1(3) . .
C17 C12 Os1 126.9(4) . .
C14 C13 C12 107.8(5) . .
C14 C13 C18 128.2(7) . .
C12 C13 C18 123.7(7) . .
C14 C13 Os1 71.7(3) . .
C12 C13 Os1 70.3(3) . .
C18 C13 Os1 128.5(5) . .
C13 C14 C15 108.7(5) . .
C13 C14 C19 125.9(9) . .
C15 C14 C19 125.4(9) . .
C13 C14 Os1 70.7(3) . .
C15 C14 Os1 73.0(3) . .
C19 C14 Os1 124.2(5) . .
C11 C15 C14 108.7(5) . .
C11 C15 C20 125.1(7) . .
C14 C15 C20 126.2(7) . .
C11 C15 Os1 71.4(3) . .
C14 C15 Os1 69.3(3) . .
C20 C15 Os1 127.4(4) . .
C22 C21 C25 107.1(5) . .
C22 C21 C26 126.5(8) . .
C25 C21 C26 126.3(8) . .
C22 C21 Os2 71.3(3) . .
C25 C21 Os2 68.5(3) . .
C26 C21 Os2 127.1(4) . .
C21 C22 C23 108.9(5) . .
C21 C22 C27 126.7(6) . .
C23 C22 C27 124.2(6) . .
C21 C22 Os2 71.9(3) . .
C23 C22 Os2 69.7(3) . .
C27 C22 Os2 127.8(4) . .
C22 C23 C24 107.9(5) . .
C22 C23 C28 126.1(6) . .
C24 C23 C28 125.8(6) . .
C22 C23 Os2 72.7(3) . .
C24 C23 Os2 70.8(3) . .
C28 C23 Os2 126.2(4) . .
C25 C24 C23 106.8(5) . .
C25 C24 C29 126.0(6) . .
C23 C24 C29 126.9(6) . .
C25 C24 Os2 70.1(3) . .
C23 C24 Os2 71.1(3) . .
C29 C24 Os2 128.3(4) . .
C21 C25 C24 109.2(5) . .
C21 C25 C30 124.4(7) . .
C24 C25 C30 126.1(7) . .
C21 C25 Os2 73.9(3) . .
C24 C25 Os2 71.7(3) . .
C30 C25 Os2 125.1(4) . .
C32 C31 C36 114.1(5) . .
C32 C31 B1 122.6(5) . .
C36 C31 B1 123.2(4) . .
C33 C32 C31 123.3(5) 2_575 .
C34 C33 C32 120.1(5) . 2_575
C35 C34 C33 118.9(5) 2_575 .
C34 C35 C36 120.2(5) 2_575 .
C35 C36 C31 123.2(5) . .
C42 C37 C38 114.1(5) 2_675 2_675
C42 C37 B1 123.4(4) 2_675 .
C38 C37 B1 122.4(5) 2_675 .
C39 C38 C37 123.5(5) . 2_675
C38 C39 C40 120.5(5) . .
C41 C40 C39 118.1(5) . .
C40 C41 C42 120.4(6) . .
C41 C42 C37 123.4(5) . 2_675
C48 C43 C44 114.5(5) . 2_575
C48 C43 B1 124.6(5) . .
C44 C43 B1 120.9(5) 2_575 .
C45 C44 C43 122.5(7) . 2_575
C46 C45 C44 121.6(7) 2_575 .
C47 C46 C45 118.1(6) . 2_575
C46 C47 C48 121.0(7) . .
C43 C48 C47 122.3(6) . .
C50 C49 C54 116.7(6) . .
C50 C49 B1 123.0(5) . 2_575
C54 C49 B1 120.2(6) . 2_575
C49 C50 C51 122.1(7) . .
C52 C51 C50 120.0(8) . .
C53 C52 C51 119.4(7) . .
C52 C53 C54 121.0(9) . .
C53 C54 C49 120.8(9) . .
C56 C59 O1 95.5(16) 1_455 .
C59 C56 C57 99.0(19) 1_655 1_645
C59 C56 C58 90.5(17) 1_655 1_655
C57 C56 C58 49.0(17) 1_645 1_655
C58 C57 C56 68(2) 1_565 1_465
C57 C58 C56 63(2) 1_545 1_455
C57 C58 O1 80(3) 1_545 .
C56 C58 O1 82.2(19) 1_455 .
C59 O1 C58 84.5(18) . .

loop_
_geom_bond_atom_site_label_1
_geom_bond_atom_site_label_2
_geom_bond_distance
_geom_bond_site_symmetry_2
Os1 C12 2.175(5) .
Os1 C13 2.185(5) .
Os1 C14 2.198(5) .
Os1 C11 2.239(5) .
Os1 C15 2.246(6) .
Os1 Ru1 2.7212(3) .
Os1 Os2 2.7229(3) .
Ru1 C2 2.158(4) .
Ru1 C1 2.188(4) .
Ru1 C5 2.204(4) .
Ru1 C3 2.225(4) .
Ru1 C4 2.234(4) .
Ru1 Os2 2.7152(3) .
Os2 C25 2.164(5) .
Os2 C24 2.185(5) .
Os2 C23 2.189(5) .
Os2 C22 2.228(5) .
Os2 C21 2.236(5) .
B1 C31 1.650(8) .
B1 C49 1.654(7) 2_575
B1 C43 1.654(8) .
B1 C37 1.656(7) .
C1 C2 1.430(7) .
C1 C5 1.432(7) .
C1 C6 1.500(7) .
C2 C3 1.442(7) .
C2 C7 1.508(7) .
C3 C4 1.417(7) .
C3 C8 1.497(7) .
C4 C5 1.457(7) .
C4 C9 1.496(7) .
C5 C10 1.496(7) .
C7 C55 1.477(11) .
C11 C15 1.409(8) .
C11 C12 1.461(7) .
C11 C16 1.470(7) .
C12 C13 1.442(8) .
C12 C17 1.502(8) .
C13 C14 1.413(10) .
C13 C18 1.530(9) .
C14 C15 1.434(10) .
C14 C19 1.519(9) .
C15 C20 1.518(9) .
C21 C22 1.409(9) .
C21 C25 1.420(9) .
C21 C26 1.488(9) .
C22 C23 1.423(8) .
C22 C27 1.514(8) .
C23 C24 1.426(7) .
C23 C28 1.510(8) .
C24 C25 1.424(8) .
C24 C29 1.510(8) .
C25 C30 1.525(9) .
C31 C32 1.405(7) .
C31 C36 1.408(7) .
C32 C33 1.388(8) 2_575
C33 C34 1.385(8) .
C33 C32 1.388(8) 2_575
C34 C35 1.374(8) 2_575
C35 C34 1.374(8) 2_575
C35 C36 1.391(7) .
C37 C42 1.399(7) 2_675
C37 C38 1.402(7) 2_675
C38 C39 1.386(8) .
C38 C37 1.402(7) 2_675
C39 C40 1.390(9) .
C40 C41 1.381(9) .
C41 C42 1.396(8) .
C42 C37 1.399(7) 2_675
C43 C48 1.398(8) .
C43 C44 1.407(8) 2_575
C44 C45 1.374(10) .
C44 C43 1.407(8) 2_575
C45 C46 1.368(11) 2_575
C46 C47 1.364(10) .
C46 C45 1.368(11) 2_575
C47 C48 1.400(8) .
C49 C50 1.383(9) .
C49 C54 1.411(9) .
C49 B1 1.654(7) 2_575
C50 C51 1.398(8) .
C51 C52 1.391(15) .
C52 C53 1.356(16) .
C53 C54 1.407(11) .
C59 C56 1.55(2) 1_455
C59 O1 1.57(2) .
C56 C59 1.55(2) 1_655
C56 C57 1.62(4) 1_645
C56 C58 1.68(4) 1_655
C57 C58 1.37(4) 1_565
C57 C56 1.62(4) 1_465
C58 C57 1.37(4) 1_545
C58 C56 1.68(4) 1_455
C58 O1 1.84(4) .

loop_
_geom_torsion_atom_site_label_1
_geom_torsion_atom_site_label_2
_geom_torsion_atom_site_label_3
_geom_torsion_atom_site_label_4
_geom_torsion
_geom_torsion_site_symmetry_1
_geom_torsion_site_symmetry_4
C12 Os1 Ru1 C2 107.2(3) . .
C13 Os1 Ru1 C2 179(32) . .
C14 Os1 Ru1 C2 -17.3(4) . .
C11 Os1 Ru1 C2 65.1(2) . .
C15 Os1 Ru1 C2 22.9(3) . .
Os2 Os1 Ru1 C2 -131.10(17) . .
C12 Os1 Ru1 C1 64.2(3) . .
C13 Os1 Ru1 C1 136(2) . .
C14 Os1 Ru1 C1 -60.3(4) . .
C11 Os1 Ru1 C1 22.1(2) . .
C15 Os1 Ru1 C1 -20.1(2) . .
Os2 Os1 Ru1 C1 -174.10(14) . .
C12 Os1 Ru1 C5 20.6(3) . .
C13 Os1 Ru1 C5 93(2) . .
C14 Os1 Ru1 C5 -103.9(4) . .
C11 Os1 Ru1 C5 -21.5(2) . .
C15 Os1 Ru1 C5 -63.7(3) . .
Os2 Os1 Ru1 C5 142.30(17) . .
C12 Os1 Ru1 C3 152.7(6) . .
C13 Os1 Ru1 C3 -135(2) . .
C14 Os1 Ru1 C3 28.2(6) . .
C11 Os1 Ru1 C3 110.6(6) . .
C15 Os1 Ru1 C3 68.3(6) . .
Os2 Os1 Ru1 C3 -85.7(5) . .
C12 Os1 Ru1 C4 -20.1(4) . .
C13 Os1 Ru1 C4 52(2) . .
C14 Os1 Ru1 C4 -144.6(5) . .
C11 Os1 Ru1 C4 -62.2(4) . .
C15 Os1 Ru1 C4 -104.5(4) . .
Os2 Os1 Ru1 C4 101.5(3) . .
C12 Os1 Ru1 Os2 -121.7(2) . .
C13 Os1 Ru1 Os2 -50(2) . .
C14 Os1 Ru1 Os2 113.8(4) . .
C11 Os1 Ru1 Os2 -163.75(16) . .
C15 Os1 Ru1 Os2 153.99(19) . .
C2 Ru1 Os2 C25 -11.8(3) . .
C1 Ru1 Os2 C25 -75.2(12) . .
C5 Ru1 Os2 C25 114.4(3) . .
C3 Ru1 Os2 C25 30.3(3) . .
C4 Ru1 Os2 C25 73.1(3) . .
Os1 Ru1 Os2 C25 -134.7(2) . .
C2 Ru1 Os2 C24 -54.8(3) . .
C1 Ru1 Os2 C24 -118.2(12) . .
C5 Ru1 Os2 C24 71.4(3) . .
C3 Ru1 Os2 C24 -12.7(2) . .
C4 Ru1 Os2 C24 30.1(2) . .
Os1 Ru1 Os2 C24 -177.72(16) . .
C2 Ru1 Os2 C23 -97.9(3) . .
C1 Ru1 Os2 C23 -161.4(12) . .
C5 Ru1 Os2 C23 28.3(3) . .
C3 Ru1 Os2 C23 -55.9(2) . .
C4 Ru1 Os2 C23 -13.1(2) . .
Os1 Ru1 Os2 C23 139.14(19) . .
C2 Ru1 Os2 C22 -137.5(5) . .
C1 Ru1 Os2 C22 159.1(12) . .
C5 Ru1 Os2 C22 -11.3(5) . .
C3 Ru1 Os2 C22 -95.4(5) . .
C4 Ru1 Os2 C22 -52.6(5) . .
Os1 Ru1 Os2 C22 99.6(4) . .
C2 Ru1 Os2 C21 29.3(6) . .
C1 Ru1 Os2 C21 -34.1(13) . .
C5 Ru1 Os2 C21 155.5(6) . .
C3 Ru1 Os2 C21 71.4(6) . .
C4 Ru1 Os2 C21 114.2(6) . .
Os1 Ru1 Os2 C21 -93.6(6) . .
C2 Ru1 Os2 Os1 122.9(2) . .
C1 Ru1 Os2 Os1 59.5(12) . .
C5 Ru1 Os2 Os1 -110.9(2) . .
C3 Ru1 Os2 Os1 164.99(14) . .
C4 Ru1 Os2 Os1 -152.21(15) . .
C12 Os1 Os2 C25 -108.8(4) . .
C13 Os1 Os2 C25 -64.8(4) . .
C14 Os1 Os2 C25 -21.6(4) . .
C11 Os1 Os2 C25 -155.2(6) . .
C15 Os1 Os2 C25 19.7(5) . .
Ru1 Os1 Os2 C25 119.0(3) . .
C12 Os1 Os2 C24 161(2) . .
C13 Os1 Os2 C24 -155(2) . .
C14 Os1 Os2 C24 -111(2) . .
C11 Os1 Os2 C24 115(2) . .
C15 Os1 Os2 C24 -70(2) . .
Ru1 Os1 Os2 C24 29(2) . .
C12 Os1 Os2 C23 16.3(3) . .
C13 Os1 Os2 C23 60.2(3) . .
C14 Os1 Os2 C23 103.5(4) . .
C11 Os1 Os2 C23 -30.1(5) . .
C15 Os1 Os2 C23 144.8(5) . .
Ru1 Os1 Os2 C23 -115.9(2) . .
C12 Os1 Os2 C22 -24.8(3) . .
C13 Os1 Os2 C22 19.1(3) . .
C14 Os1 Os2 C22 62.4(3) . .
C11 Os1 Os2 C22 -71.2(5) . .
C15 Os1 Os2 C22 103.7(5) . .
Ru1 Os1 Os2 C22 -157.04(19) . .
C12 Os1 Os2 C21 -67.7(3) . .
C13 Os1 Os2 C21 -23.7(3) . .
C14 Os1 Os2 C21 19.5(3) . .
C11 Os1 Os2 C21 -114.1(5) . .
C15 Os1 Os2 C21 60.8(5) . .
Ru1 Os1 Os2 C21 160.1(2) . .
C12 Os1 Os2 Ru1 132.3(2) . .
C13 Os1 Os2 Ru1 176.2(2) . .
C14 Os1 Os2 Ru1 -140.6(3) . .
C11 Os1 Os2 Ru1 85.8(5) . .
C15 Os1 Os2 Ru1 -99.3(4) . .
C5 Ru1 C1 C2 -118.0(4) . .
C3 Ru1 C1 C2 -38.3(3) . .
C4 Ru1 C1 C2 -79.8(3) . .
Os2 Ru1 C1 C2 70.2(13) . .
Os1 Ru1 C1 C2 126.9(2) . .
C2 Ru1 C1 C5 118.0(4) . .
C3 Ru1 C1 C5 79.8(3) . .
C4 Ru1 C1 C5 38.2(3) . .
Os2 Ru1 C1 C5 -171.7(10) . .
Os1 Ru1 C1 C5 -115.0(3) . .
C2 Ru1 C1 C6 -120.6(6) . .
C5 Ru1 C1 C6 121.4(6) . .
C3 Ru1 C1 C6 -158.9(5) . .
C4 Ru1 C1 C6 159.6(5) . .
Os2 Ru1 C1 C6 -50.4(15) . .
Os1 Ru1 C1 C6 6.3(5) . .
C5 C1 C2 C3 3.0(5) . .
C6 C1 C2 C3 -171.4(4) . .
Ru1 C1 C2 C3 64.7(3) . .
C5 C1 C2 C7 175.7(4) . .
C6 C1 C2 C7 1.2(7) . .
Ru1 C1 C2 C7 -122.6(4) . .
C5 C1 C2 Ru1 -61.7(3) . .
C6 C1 C2 Ru1 123.9(5) . .
C5 Ru1 C2 C1 37.2(3) . .
C3 Ru1 C2 C1 116.5(4) . .
C4 Ru1 C2 C1 80.2(3) . .
Os2 Ru1 C2 C1 -171.2(2) . .
Os1 Ru1 C2 C1 -78.8(3) . .
C1 Ru1 C2 C3 -116.5(4) . .
C5 Ru1 C2 C3 -79.3(3) . .
C4 Ru1 C2 C3 -36.3(3) . .
Os2 Ru1 C2 C3 72.3(3) . .
Os1 Ru1 C2 C3 164.7(2) . .
C1 Ru1 C2 C7 121.2(6) . .
C5 Ru1 C2 C7 158.4(5) . .
C3 Ru1 C2 C7 -122.3(6) . .
C4 Ru1 C2 C7 -158.6(5) . .
Os2 Ru1 C2 C7 -50.0(5) . .
Os1 Ru1 C2 C7 42.5(5) . .
C1 C2 C3 C4 -2.5(5) . .
C7 C2 C3 C4 -175.1(4) . .
Ru1 C2 C3 C4 61.3(3) . .
C1 C2 C3 C8 173.7(4) . .
C7 C2 C3 C8 1.1(7) . .
Ru1 C2 C3 C8 -122.5(4) . .
C1 C2 C3 Ru1 -63.8(3) . .
C7 C2 C3 Ru1 123.6(4) . .
C2 Ru1 C3 C4 -118.4(4) . .
C1 Ru1 C3 C4 -80.1(3) . .
C5 Ru1 C3 C4 -37.4(3) . .
Os2 Ru1 C3 C4 106.5(3) . .
Os1 Ru1 C3 C4 -175.2(4) . .
C1 Ru1 C3 C2 38.3(3) . .
C5 Ru1 C3 C2 81.0(3) . .
C4 Ru1 C3 C2 118.4(4) . .
Os2 Ru1 C3 C2 -135.1(2) . .
Os1 Ru1 C3 C2 -56.7(6) . .
C2 Ru1 C3 C8 118.0(6) . .
C1 Ru1 C3 C8 156.3(5) . .
C5 Ru1 C3 C8 -161.0(5) . .
C4 Ru1 C3 C8 -123.5(6) . .
Os2 Ru1 C3 C8 -17.1(5) . .
Os1 Ru1 C3 C8 61.3(8) . .
C2 C3 C4 C5 1.0(5) . .
C8 C3 C4 C5 -175.1(4) . .
Ru1 C3 C4 C5 60.1(3) . .
C2 C3 C4 C9 178.7(5) . .
C8 C3 C4 C9 2.6(8) . .
Ru1 C3 C4 C9 -122.2(5) . .
C2 C3 C4 Ru1 -59.1(3) . .
C8 C3 C4 Ru1 124.8(5) . .
C2 Ru1 C4 C3 37.6(3) . .
C1 Ru1 C4 C3 80.8(3) . .
C5 Ru1 C4 C3 118.7(4) . .
Os2 Ru1 C4 C3 -95.6(3) . .
Os1 Ru1 C4 C3 177.3(2) . .
C2 Ru1 C4 C5 -81.1(3) . .
C1 Ru1 C4 C5 -38.0(3) . .
C3 Ru1 C4 C5 -118.7(4) . .
Os2 Ru1 C4 C5 145.6(2) . .
Os1 Ru1 C4 C5 58.5(5) . .
C2 Ru1 C4 C9 159.4(5) . .
C1 Ru1 C4 C9 -157.4(5) . .
C5 Ru1 C4 C9 -119.4(6) . .
C3 Ru1 C4 C9 121.8(6) . .
Os2 Ru1 C4 C9 26.2(5) . .
Os1 Ru1 C4 C9 -60.9(6) . .
C2 C1 C5 C4 -2.4(5) . .
C6 C1 C5 C4 172.1(4) . .
Ru1 C1 C5 C4 -62.9(3) . .
C2 C1 C5 C10 -177.4(5) . .
C6 C1 C5 C10 -3.0(8) . .
Ru1 C1 C5 C10 122.1(5) . .
C2 C1 C5 Ru1 60.5(3) . .
C6 C1 C5 Ru1 -125.1(5) . .
C3 C4 C5 C1 0.9(5) . .
C9 C4 C5 C1 -176.9(5) . .
Ru1 C4 C5 C1 61.8(3) . .
C3 C4 C5 C10 176.0(5) . .
C9 C4 C5 C10 -1.7(8) . .
Ru1 C4 C5 C10 -123.0(5) . .
C3 C4 C5 Ru1 -60.9(3) . .
C9 C4 C5 Ru1 121.3(5) . .
C2 Ru1 C5 C1 -37.6(3) . .
C3 Ru1 C5 C1 -80.5(3) . .
C4 Ru1 C5 C1 -116.7(4) . .
Os2 Ru1 C5 C1 178.3(2) . .
Os1 Ru1 C5 C1 88.5(3) . .
C2 Ru1 C5 C4 79.2(3) . .
C1 Ru1 C5 C4 116.7(4) . .
C3 Ru1 C5 C4 36.2(3) . .
Os2 Ru1 C5 C4 -64.9(4) . .
Os1 Ru1 C5 C4 -154.8(2) . .
C2 Ru1 C5 C10 -159.5(6) . .
C1 Ru1 C5 C10 -121.9(6) . .
C3 Ru1 C5 C10 157.5(6) . .
C4 Ru1 C5 C10 121.3(6) . .
Os2 Ru1 C5 C10 56.4(6) . .
Os1 Ru1 C5 C10 -33.4(6) . .
C1 C2 C7 C55 -82.6(7) . .
C3 C2 C7 C55 88.9(7) . .
Ru1 C2 C7 C55 -175.8(6) . .
C12 Os1 C11 C15 118.0(5) . .
C13 Os1 C11 C15 79.1(4) . .
C14 Os1 C11 C15 36.8(4) . .
Ru1 Os1 C11 C15 -105.4(3) . .
Os2 Os1 C11 C15 176.7(4) . .
C13 Os1 C11 C12 -38.9(4) . .
C14 Os1 C11 C12 -81.2(4) . .
C15 Os1 C11 C12 -118.0(5) . .
Ru1 Os1 C11 C12 136.6(3) . .
Os2 Os1 C11 C12 58.7(6) . .
C12 Os1 C11 C16 -119.9(7) . .
C13 Os1 C11 C16 -158.8(6) . .
C14 Os1 C11 C16 158.9(6) . .
C15 Os1 C11 C16 122.1(7) . .
Ru1 Os1 C11 C16 16.7(6) . .
Os2 Os1 C11 C16 -61.2(8) . .
C15 C11 C12 C13 1.6(6) . .
C16 C11 C12 C13 -173.8(5) . .
Os1 C11 C12 C13 63.3(3) . .
C15 C11 C12 C17 174.8(5) . .
C16 C11 C12 C17 -0.6(9) . .
Os1 C11 C12 C17 -123.6(6) . .
C15 C11 C12 Os1 -61.7(4) . .
C16 C11 C12 Os1 122.9(5) . .
C14 Os1 C12 C13 -37.1(4) . .
C11 Os1 C12 C13 -115.6(5) . .
C15 Os1 C12 C13 -79.4(4) . .
Ru1 Os1 C12 C13 173.2(3) . .
Os2 Os1 C12 C13 81.1(4) . .
C13 Os1 C12 C11 115.6(5) . .
C14 Os1 C12 C11 78.5(4) . .
C15 Os1 C12 C11 36.2(3) . .
Ru1 Os1 C12 C11 -71.2(4) . .
Os2 Os1 C12 C11 -163.3(2) . .
C13 Os1 C12 C17 -123.0(7) . .
C14 Os1 C12 C17 -160.1(6) . .
C11 Os1 C12 C17 121.4(7) . .
C15 Os1 C12 C17 157.6(6) . .
Ru1 Os1 C12 C17 50.2(6) . .
Os2 Os1 C12 C17 -41.9(6) . .
C11 C12 C13 C14 -2.4(6) . .
C17 C12 C13 C14 -175.3(6) . .
Os1 C12 C13 C14 62.2(4) . .
C11 C12 C13 C18 171.6(6) . .
C17 C12 C13 C18 -1.3(10) . .
Os1 C12 C13 C18 -123.8(6) . .
C11 C12 C13 Os1 -64.6(3) . .
C17 C12 C13 Os1 122.5(6) . .
C12 Os1 C13 C14 -117.5(6) . .
C11 Os1 C13 C14 -78.6(4) . .
C15 Os1 C13 C14 -37.5(4) . .
Ru1 Os1 C13 C14 165.0(19) . .
Os2 Os1 C13 C14 117.4(4) . .
C14 Os1 C13 C12 117.5(6) . .
C11 Os1 C13 C12 38.9(3) . .
C15 Os1 C13 C12 80.0(4) . .
Ru1 Os1 C13 C12 -77(2) . .
Os2 Os1 C13 C12 -125.1(3) . .
C12 Os1 C13 C18 117.9(9) . .
C14 Os1 C13 C18 -124.6(9) . .
C11 Os1 C13 C18 156.7(8) . .
C15 Os1 C13 C18 -162.1(8) . .
Ru1 Os1 C13 C18 40(3) . .
Os2 Os1 C13 C18 -7.3(8) . .
C12 C13 C14 C15 2.3(6) . .
C18 C13 C14 C15 -171.4(6) . .
Os1 C13 C14 C15 63.6(4) . .
C12 C13 C14 C19 179.9(6) . .
C18 C13 C14 C19 6.2(10) . .
Os1 C13 C14 C19 -118.8(6) . .
C12 C13 C14 Os1 -61.3(4) . .
C18 C13 C14 Os1 125.0(7) . .
C12 Os1 C14 C13 38.2(3) . .
C11 Os1 C14 C13 81.6(4) . .
C15 Os1 C14 C13 117.5(5) . .
Ru1 Os1 C14 C13 -177.9(3) . .
Os2 Os1 C14 C13 -86.7(4) . .
C12 Os1 C14 C15 -79.3(4) . .
C13 Os1 C14 C15 -117.5(5) . .
C11 Os1 C14 C15 -35.9(3) . .
Ru1 Os1 C14 C15 64.6(5) . .
Os2 Os1 C14 C15 155.8(3) . .
C12 Os1 C14 C19 159.0(10) . .
C13 Os1 C14 C19 120.9(11) . .
C11 Os1 C14 C19 -157.5(10) . .
C15 Os1 C14 C19 -121.7(10) . .
Ru1 Os1 C14 C19 -57.1(10) . .
Os2 Os1 C14 C19 34.1(10) . .
C12 C11 C15 C14 -0.2(6) . .
C16 C11 C15 C14 175.2(5) . .
Os1 C11 C15 C14 -59.6(4) . .
C12 C11 C15 C20 -177.5(5) . .
C16 C11 C15 C20 -2.1(9) . .
Os1 C11 C15 C20 123.2(6) . .
C12 C11 C15 Os1 59.3(3) . .
C16 C11 C15 Os1 -125.2(5) . .
C13 C14 C15 C11 -1.3(6) . .
C19 C14 C15 C11 -178.9(6) . .
Os1 C14 C15 C11 60.9(4) . .
C13 C14 C15 C20 176.0(5) . .
C19 C14 C15 C20 -1.6(9) . .
Os1 C14 C15 C20 -121.9(6) . .
C13 C14 C15 Os1 -62.1(4) . .
C19 C14 C15 Os1 120.3(6) . .
C12 Os1 C15 C11 -38.2(3) . .
C13 Os1 C15 C11 -81.7(4) . .
C14 Os1 C15 C11 -119.2(5) . .
Ru1 Os1 C15 C11 96.3(3) . .
Os2 Os1 C15 C11 -177.9(3) . .
C12 Os1 C15 C14 81.0(4) . .
C13 Os1 C15 C14 37.4(4) . .
C11 Os1 C15 C14 119.2(5) . .
Ru1 Os1 C15 C14 -144.5(3) . .
Os2 Os1 C15 C14 -58.7(6) . .
C12 Os1 C15 C20 -158.6(8) . .
C13 Os1 C15 C20 157.8(8) . .
C14 Os1 C15 C20 120.4(8) . .
C11 Os1 C15 C20 -120.4(9) . .
Ru1 Os1 C15 C20 -24.2(8) . .
Os2 Os1 C15 C20 61.7(9) . .
C25 Os2 C21 C22 -117.8(5) . .
C24 Os2 C21 C22 -79.8(4) . .
C23 Os2 C21 C22 -36.9(3) . .
Ru1 Os2 C21 C22 -172.6(4) . .
Os1 Os2 C21 C22 103.8(3) . .
C24 Os2 C21 C25 38.1(3) . .
C23 Os2 C21 C25 81.0(4) . .
C22 Os2 C21 C25 117.8(5) . .
Ru1 Os2 C21 C25 -54.8(7) . .
Os1 Os2 C21 C25 -138.4(3) . .
C25 Os2 C21 C26 120.0(9) . .
C24 Os2 C21 C26 158.1(9) . .
C23 Os2 C21 C26 -159.0(9) . .
C22 Os2 C21 C26 -122.1(10) . .
Ru1 Os2 C21 C26 65.3(11) . .
Os1 Os2 C21 C26 -18.4(9) . .
C25 C21 C22 C23 0.8(6) . .
C26 C21 C22 C23 -177.1(6) . .
Os2 C21 C22 C23 60.2(4) . .
C25 C21 C22 C27 176.5(5) . .
C26 C21 C22 C27 -1.3(10) . .
Os2 C21 C22 C27 -124.1(6) . .
C25 C21 C22 Os2 -59.4(4) . .
C26 C21 C22 Os2 122.8(6) . .
C25 Os2 C22 C21 37.5(4) . .
C24 Os2 C22 C21 80.8(4) . .
C23 Os2 C22 C21 119.0(5) . .
Ru1 Os2 C22 C21 173.5(3) . .
Os1 Os2 C22 C21 -98.7(3) . .
C25 Os2 C22 C23 -81.5(4) . .
C24 Os2 C22 C23 -38.2(3) . .
C21 Os2 C22 C23 -119.0(5) . .
Ru1 Os2 C22 C23 54.5(6) . .
Os1 Os2 C22 C23 142.3(3) . .
C25 Os2 C22 C27 160.4(7) . .
C24 Os2 C22 C27 -156.4(7) . .
C23 Os2 C22 C27 -118.2(8) . .
C21 Os2 C22 C27 122.8(8) . .
Ru1 Os2 C22 C27 -63.6(9) . .
Os1 Os2 C22 C27 24.1(7) . .
C21 C22 C23 C24 0.9(6) . .
C27 C22 C23 C24 -174.9(5) . .
Os2 C22 C23 C24 62.4(3) . .
C21 C22 C23 C28 175.9(5) . .
C27 C22 C23 C28 0.1(9) . .
Os2 C22 C23 C28 -122.6(6) . .
C21 C22 C23 Os2 -61.5(4) . .
C27 C22 C23 Os2 122.6(5) . .
C25 Os2 C23 C22 78.5(4) . .
C24 Os2 C23 C22 116.7(4) . .
C21 Os2 C23 C22 36.1(3) . .
Ru1 Os2 C23 C22 -159.3(3) . .
Os1 Os2 C23 C22 -67.2(4) . .
C25 Os2 C23 C24 -38.2(3) . .
C22 Os2 C23 C24 -116.7(4) . .
C21 Os2 C23 C24 -80.6(3) . .
Ru1 Os2 C23 C24 84.0(3) . .
Os1 Os2 C23 C24 176.1(2) . .
C25 Os2 C23 C28 -159.1(6) . .
C24 Os2 C23 C28 -120.9(7) . .
C22 Os2 C23 C28 122.4(7) . .
C21 Os2 C23 C28 158.6(6) . .
Ru1 Os2 C23 C28 -36.9(6) . .
Os1 Os2 C23 C28 55.3(7) . .
C22 C23 C24 C25 -2.3(6) . .
C28 C23 C24 C25 -177.3(5) . .
Os2 C23 C24 C25 61.4(3) . .
C22 C23 C24 C29 172.2(5) . .
C28 C23 C24 C29 -2.8(9) . .
Os2 C23 C24 C29 -124.2(5) . .
C22 C23 C24 Os2 -63.7(4) . .
C28 C23 C24 Os2 121.3(5) . .
C23 Os2 C24 C25 -116.6(4) . .
C22 Os2 C24 C25 -78.9(4) . .
C21 Os2 C24 C25 -37.4(3) . .
Ru1 Os2 C24 C25 123.2(3) . .
Os1 Os2 C24 C25 95(2) . .
C25 Os2 C24 C23 116.6(4) . .
C22 Os2 C24 C23 37.7(3) . .
C21 Os2 C24 C23 79.2(3) . .
Ru1 Os2 C24 C23 -120.1(3) . .
Os1 Os2 C24 C23 -148.3(18) . .
C25 Os2 C24 C29 -120.7(7) . .
C23 Os2 C24 C29 122.6(7) . .
C22 Os2 C24 C29 160.4(7) . .
C21 Os2 C24 C29 -158.2(7) . .
Ru1 Os2 C24 C29 2.5(6) . .
Os1 Os2 C24 C29 -26(2) . .
C22 C21 C25 C24 -2.2(6) . .
C26 C21 C25 C24 175.6(5) . .
Os2 C21 C25 C24 -63.4(4) . .
C22 C21 C25 C30 -176.9(6) . .
C26 C21 C25 C30 1.0(10) . .
Os2 C21 C25 C30 121.9(6) . .
C22 C21 C25 Os2 61.2(4) . .
C26 C21 C25 Os2 -120.9(6) . .
C23 C24 C25 C21 2.8(6) . .
C29 C24 C25 C21 -171.7(5) . .
Os2 C24 C25 C21 64.9(4) . .
C23 C24 C25 C30 177.3(6) . .
C29 C24 C25 C30 2.8(9) . .
Os2 C24 C25 C30 -120.6(6) . .
C23 C24 C25 Os2 -62.1(3) . .
C29 C24 C25 Os2 123.4(5) . .
C24 Os2 C25 C21 -117.2(5) . .
C23 Os2 C25 C21 -79.1(4) . .
C22 Os2 C25 C21 -36.7(3) . .
Ru1 Os2 C25 C21 161.3(3) . .
Os1 Os2 C25 C21 69.6(4) . .
C23 Os2 C25 C24 38.1(3) . .
C22 Os2 C25 C24 80.5(3) . .
C21 Os2 C25 C24 117.2(5) . .
Ru1 Os2 C25 C24 -81.5(3) . .
Os1 Os2 C25 C24 -173.2(2) . .
C24 Os2 C25 C30 121.7(8) . .
C23 Os2 C25 C30 159.7(8) . .
C22 Os2 C25 C30 -157.8(8) . .
C21 Os2 C25 C30 -121.1(8) . .
Ru1 Os2 C25 C30 40.2(8) . .
Os1 Os2 C25 C30 -51.5(8) . .
C49 B1 C31 C32 82.0(5) 2_575 .
C43 B1 C31 C32 -35.2(6) . .
C37 B1 C31 C32 -157.9(4) . .
C49 B1 C31 C36 -94.2(5) 2_575 .
C43 B1 C31 C36 148.7(4) . .
C37 B1 C31 C36 26.0(6) . .
C36 C31 C32 C33 0.8(7) . 2_575
B1 C31 C32 C33 -175.6(5) . 2_575
C32 C33 C34 C35 -2.3(8) 2_575 2_575
C34 C35 C36 C31 -0.2(8) 2_575 .
C32 C31 C36 C35 0.4(7) . .
B1 C31 C36 C35 176.8(4) . .
C31 B1 C37 C42 -126.1(5) . 2_675
C49 B1 C37 C42 -7.2(7) 2_575 2_675
C43 B1 C37 C42 113.7(5) . 2_675
C31 B1 C37 C38 52.1(6) . 2_675
C49 B1 C37 C38 171.0(5) 2_575 2_675
C43 B1 C37 C38 -68.1(6) . 2_675
C37 C38 C39 C40 -2.1(9) 2_675 .
C38 C39 C40 C41 0.2(9) . .
C39 C40 C41 C42 1.0(9) . .
C40 C41 C42 C37 -0.5(9) . 2_675
C31 B1 C43 C48 -94.0(6) . .
C49 B1 C43 C48 149.0(5) 2_575 .
C37 B1 C43 C48 27.1(7) . .
C31 B1 C43 C44 83.7(6) . 2_575
C49 B1 C43 C44 -33.3(7) 2_575 2_575
C37 B1 C43 C44 -155.2(5) . 2_575
C43 C44 C45 C46 2.1(14) 2_575 2_575
C45 C46 C47 C48 -0.3(12) 2_575 .
C44 C43 C48 C47 -1.0(9) 2_575 .
B1 C43 C48 C47 176.8(5) . .
C46 C47 C48 C43 0.2(10) . .
C54 C49 C50 C51 -2.3(9) . .
B1 C49 C50 C51 176.2(5) 2_575 .
C49 C50 C51 C52 -0.2(10) . .
C50 C51 C52 C53 2.1(13) . .
C51 C52 C53 C54 -1.4(14) . .
C52 C53 C54 C49 -1.2(13) . .
C50 C49 C54 C53 3.0(10) . .
B1 C49 C54 C53 -175.5(6) 2_575 .
C56 C59 O1 C58 20.6(19) 1_455 .
C57 C58 O1 C59 -83(3) 1_545 .
C56 C58 O1 C59 -19.0(18) 1_455 .
